data_1554286
loop_
_publ_author_name
'Guo, Weijie'
'Wu, Shutao'
'Wang, Tao'
'Xie, Qingxiao'
'Duan, Yulian'
'Luo, Siyuan'
'Wang, Jianhui'
'Yu, Xiaobo'

_publ_section_title
;
 Rhodium-catalyzed decarbonylative cycloadditions of
 1H-indene-1,2,3-triones and alkynes via direct C--C bond activation:
 divergent synthesis of indenones and quinones
;
_journal_issue 10
_journal_name_full 'Organic Chemistry Frontiers'
_journal_page_first 1613
_journal_paper_doi 10.1039/C8QO00186C
_journal_volume 5
_journal_year 2018
_chemical_formula_sum 'C17 H14 O'
_chemical_formula_weight 234.28
_space_group_IT_number 2
_space_group_name_Hall '-P 1'
_space_group_name_H-M_alt 'P -1'
_symmetry_cell_setting triclinic
_symmetry_space_group_name_H-M 'P -1'
_atom_sites_solution_hydrogens geom
_atom_sites_solution_primary direct
_atom_sites_solution_secondary difmap
_audit_creation_method SHELXL-97
_audit_update_record
;
2017-04-10 deposited with the CCDC.
2018-03-21 downloaded from the CCDC.
;
_cell_angle_alpha 85.402(19)
_cell_angle_beta 75.824(17)
_cell_angle_gamma 71.601(17)
_cell_formula_units_Z 2
_cell_length_a 8.166(4)
_cell_length_b 9.066(5)
_cell_length_c 9.404(6)
_cell_measurement_reflns_used 1594
_cell_measurement_temperature 294(2)
_cell_measurement_theta_max 27.5
_cell_measurement_theta_min 3.3
_cell_volume 640.5(6)
_computing_cell_refinement CRYSTALCLEAR
_computing_data_collection CRYSTALCLEAR
_computing_data_reduction CRYSTALCLEAR
_computing_molecular_graphics 'Bruker SHELXTL'
_computing_publication_material 'Bruker SHELXTL'
_computing_structure_refinement 'SHELXL-97 (Sheldrick, 1997)'
_computing_structure_solution 'SHELXS-97 (Sheldrick, 1990)'
_diffrn_ambient_temperature 294(2)
_diffrn_detector_area_resol_mean 13.6612
_diffrn_measured_fraction_theta_full 0.993
_diffrn_measured_fraction_theta_max 0.993
_diffrn_measurement_device_type 'Rigaku Mercury375R'
_diffrn_measurement_method 'profile data from \w-scans'
_diffrn_radiation_monochromator graphite
_diffrn_radiation_source 'fine-focus sealed tube'
_diffrn_radiation_type MoK\a
_diffrn_radiation_wavelength 0.71073
_diffrn_reflns_av_R_equivalents 0.0326
_diffrn_reflns_av_sigmaI/netI 0.0334
_diffrn_reflns_limit_h_max 10
_diffrn_reflns_limit_h_min -10
_diffrn_reflns_limit_k_max 11
_diffrn_reflns_limit_k_min -11
_diffrn_reflns_limit_l_max 12
_diffrn_reflns_limit_l_min -12
_diffrn_reflns_number 6732
_diffrn_reflns_theta_full 27.47
_diffrn_reflns_theta_max 27.47
_diffrn_reflns_theta_min 3.08
_exptl_absorpt_coefficient_mu 0.074
_exptl_absorpt_correction_T_max 0.9926
_exptl_absorpt_correction_T_min 0.9854
_exptl_absorpt_correction_type multi-scan
_exptl_crystal_colour YELLOW
_exptl_crystal_density_diffrn 1.215
_exptl_crystal_density_method 'not measured'
_exptl_crystal_description BLOCK
_exptl_crystal_F_000 248
_exptl_crystal_size_max 0.20
_exptl_crystal_size_mid 0.17
_exptl_crystal_size_min 0.10
_refine_diff_density_max 0.165
_refine_diff_density_min -0.129
_refine_diff_density_rms 0.030
_refine_ls_extinction_method none
_refine_ls_goodness_of_fit_ref 1.044
_refine_ls_hydrogen_treatment constr
_refine_ls_matrix_type full
_refine_ls_number_parameters 164
_refine_ls_number_reflns 2917
_refine_ls_number_restraints 0
_refine_ls_restrained_S_all 1.044
_refine_ls_R_factor_all 0.0621
_refine_ls_R_factor_gt 0.0469
_refine_ls_shift/su_max 0.000
_refine_ls_shift/su_mean 0.000
_refine_ls_structure_factor_coef Fsqd
_refine_ls_weighting_details 'calc w=1/[\s^2^(Fo^2^)+(0.0669P)^2^+0.0413P] where P=(Fo^2^+2Fc^2^)/3'
_refine_ls_weighting_scheme calc
_refine_ls_wR_factor_gt 0.1187
_refine_ls_wR_factor_ref 0.1288
_reflns_number_gt 2208
_reflns_number_total 2917
_reflns_threshold_expression >2sigma(I)
_cod_data_source_file c8qo00186c2.cif
_cod_data_source_block 150518a
_cod_depositor_comments
;
The following automatic conversions were performed:

data item '_exptl_absorpt_correction_type' value 'MULTI-SCAN' was
changed to 'multi-scan' in accordance with the
/home/saulius/struct/COD-crude-data/automatic-downloads/DataCite-retrospective/RSC/depositions/lib/dictionaries/cif_core.dic
dictionary named 'cif_core.dic' version 2.4.2 last updated on
2011-04-26.

data item '_refine_ls_hydrogen_treatment' value 'CONSTR' was changed
to 'constr' in accordance with the
/home/saulius/struct/COD-crude-data/automatic-downloads/DataCite-retrospective/RSC/depositions/lib/dictionaries/cif_core.dic
dictionary named 'cif_core.dic' version 2.4.2 last updated on
2011-04-26.

data item '_symmetry_cell_setting' value 'TRICLINIC' was changed to
'triclinic' in accordance with the
/home/saulius/struct/COD-crude-data/automatic-downloads/DataCite-retrospective/RSC/depositions/lib/dictionaries/cif_core.dic
dictionary named 'cif_core.dic' version 2.4.2 last updated on
2011-04-26.

Automatic conversion script
Id: cif_fix_values 6909 2019-04-08 15:41:33Z antanas 
;
_cod_original_sg_symbol_H-M P-1
_cod_database_code 1554286

loop_
_symmetry_equiv_pos_as_xyz
'x, y, z'
'-x, -y, -z'

loop_
_atom_site_label
_atom_site_type_symbol
_atom_site_fract_x
_atom_site_fract_y
_atom_site_fract_z
_atom_site_U_iso_or_equiv
_atom_site_adp_type
_atom_site_occupancy
_atom_site_symmetry_multiplicity
_atom_site_calc_flag
_atom_site_refinement_flags
C1 C 1.19601(16) 0.79561(15) 0.42309(16) 0.0488(3) Uani 1 1 d .
C2 C 1.05494(16) 0.81136(14) 0.34225(15) 0.0464(3) Uani 1 1 d .
C3 C 1.05419(19) 0.83739(16) 0.19656(15) 0.0559(4) Uani 1 1 d .
H3 H 1.1527 0.8514 0.1293 0.067 Uiso 1 1 calc R
C4 C 0.9011(2) 0.84232(17) 0.15213(16) 0.0591(4) Uani 1 1 d .
H4 H 0.8973 0.8595 0.0540 0.071 Uiso 1 1 calc R
C5 C 0.75629(19) 0.82180(17) 0.25290(16) 0.0551(4) Uani 1 1 d .
H5 H 0.6556 0.8252 0.2215 0.066 Uiso 1 1 calc R
C6 C 0.75685(17) 0.79595(15) 0.40135(15) 0.0498(3) Uani 1 1 d .
H6 H 0.6580 0.7828 0.4686 0.060 Uiso 1 1 calc R
C7 C 0.90764(16) 0.79051(14) 0.44541(13) 0.0434(3) Uani 1 1 d .
C8 C 0.95279(16) 0.76085(14) 0.59192(14) 0.0440(3) Uani 1 1 d .
C9 C 1.12037(17) 0.76445(15) 0.57995(15) 0.0477(3) Uani 1 1 d .
C10 C 0.82812(16) 0.73224(15) 0.72643(13) 0.0439(3) Uani 1 1 d .
C11 C 0.87412(19) 0.59707(16) 0.80773(16) 0.0562(4) Uani 1 1 d .
H11 H 0.9841 0.5231 0.7768 0.067 Uiso 1 1 calc R
C12 C 0.7580(2) 0.57140(18) 0.93423(16) 0.0629(4) Uani 1 1 d .
H12 H 0.7904 0.4802 0.9875 0.076 Uiso 1 1 calc R
C13 C 0.59459(19) 0.68004(18) 0.98211(15) 0.0554(4) Uani 1 1 d .
H13 H 0.5171 0.6628 1.0676 0.067 Uiso 1 1 calc R
C14 C 0.54734(19) 0.81408(17) 0.90222(16) 0.0576(4) Uani 1 1 d .
H14 H 0.4376 0.8881 0.9343 0.069 Uiso 1 1 calc R
C15 C 0.66206(18) 0.83976(16) 0.77436(16) 0.0547(4) Uani 1 1 d .
H15 H 0.6276 0.9298 0.7201 0.066 Uiso 1 1 calc R
C16 C 1.22229(19) 0.74766(18) 0.69548(17) 0.0573(4) Uani 1 1 d .
H16A H 1.1416 0.7538 0.7911 0.069 Uiso 1 1 calc R
H16B H 1.2704 0.8339 0.6872 0.069 Uiso 1 1 calc R
C17 C 1.3736(2) 0.59615(19) 0.68592(19) 0.0661(4) Uani 1 1 d .
H17A H 1.3271 0.5100 0.6954 0.099 Uiso 1 1 calc R
H17B H 1.4326 0.5921 0.7634 0.099 Uiso 1 1 calc R
H17C H 1.4565 0.5907 0.5929 0.099 Uiso 1 1 calc R
O1 O 1.34407(12) 0.80611(13) 0.37171(13) 0.0680(3) Uani 1 1 d .

loop_
_atom_site_aniso_label
_atom_site_aniso_U_11
_atom_site_aniso_U_22
_atom_site_aniso_U_33
_atom_site_aniso_U_23
_atom_site_aniso_U_13
_atom_site_aniso_U_12
C1 0.0396(6) 0.0455(7) 0.0582(8) 0.0044(6) -0.0047(6) -0.0150(5)
C2 0.0400(6) 0.0453(7) 0.0482(7) 0.0036(5) -0.0021(5) -0.0125(5)
C3 0.0505(8) 0.0569(8) 0.0480(8) 0.0076(6) 0.0032(6) -0.0124(6)
C4 0.0597(9) 0.0623(8) 0.0452(8) 0.0031(6) -0.0099(7) -0.0074(7)
C5 0.0503(8) 0.0609(8) 0.0526(8) -0.0015(6) -0.0142(6) -0.0126(6)
C6 0.0420(7) 0.0562(8) 0.0502(7) 0.0003(6) -0.0052(6) -0.0178(6)
C7 0.0411(6) 0.0432(6) 0.0430(7) 0.0013(5) -0.0036(5) -0.0140(5)
C8 0.0425(6) 0.0437(6) 0.0434(7) 0.0003(5) -0.0042(5) -0.0142(5)
C9 0.0439(7) 0.0475(7) 0.0516(8) -0.0006(5) -0.0076(6) -0.0162(5)
C10 0.0435(6) 0.0485(7) 0.0399(6) -0.0015(5) -0.0052(5) -0.0175(5)
C11 0.0523(8) 0.0543(8) 0.0517(8) 0.0047(6) -0.0045(6) -0.0088(6)
C12 0.0678(9) 0.0622(9) 0.0500(8) 0.0145(7) -0.0075(7) -0.0160(7)
C13 0.0552(8) 0.0705(9) 0.0393(7) 0.0011(6) -0.0022(6) -0.0245(7)
C14 0.0470(7) 0.0609(8) 0.0550(8) -0.0019(6) 0.0021(6) -0.0129(6)
C15 0.0491(7) 0.0497(7) 0.0561(8) 0.0070(6) -0.0029(6) -0.0114(6)
C16 0.0549(8) 0.0631(9) 0.0579(8) -0.0059(7) -0.0137(7) -0.0216(7)
C17 0.0666(10) 0.0683(10) 0.0650(9) 0.0017(7) -0.0243(8) -0.0165(8)
O1 0.0428(6) 0.0803(7) 0.0785(8) 0.0154(6) -0.0041(5) -0.0269(5)

loop_
_atom_type_symbol
_atom_type_description
_atom_type_scat_dispersion_real
_atom_type_scat_dispersion_imag
_atom_type_scat_source
C C 0.0033 0.0016 'International Tables Vol C Tables 4.2.6.8 and 6.1.1.4'
H H 0.0000 0.0000 'International Tables Vol C Tables 4.2.6.8 and 6.1.1.4'
O O 0.0106 0.0060 'International Tables Vol C Tables 4.2.6.8 and 6.1.1.4'

loop_
_geom_angle_atom_site_label_1
_geom_angle_atom_site_label_2
_geom_angle_atom_site_label_3
_geom_angle
O1 C1 C2 126.88(14)
O1 C1 C9 126.41(13)
C2 C1 C9 106.71(11)
C3 C2 C7 121.80(13)
C3 C2 C1 131.30(12)
C7 C2 C1 106.88(12)
C2 C3 C4 118.11(13)
C2 C3 H3 120.9
C4 C3 H3 120.9
C5 C4 C3 120.32(14)
C5 C4 H4 119.8
C3 C4 H4 119.8
C4 C5 C6 121.55(14)
C4 C5 H5 119.2
C6 C5 H5 119.2
C7 C6 C5 118.28(13)
C7 C6 H6 120.9
C5 C6 H6 120.9
C6 C7 C2 119.94(13)
C6 C7 C8 131.57(12)
C2 C7 C8 108.48(12)
C9 C8 C10 127.08(12)
C9 C8 C7 109.78(11)
C10 C8 C7 123.14(12)
C8 C9 C16 129.91(13)
C8 C9 C1 108.15(12)
C16 C9 C1 121.91(12)
C11 C10 C15 118.38(12)
C11 C10 C8 120.79(12)
C15 C10 C8 120.83(12)
C12 C11 C10 120.66(13)
C12 C11 H11 119.7
C10 C11 H11 119.7
C13 C12 C11 120.50(14)
C13 C12 H12 119.8
C11 C12 H12 119.8
C14 C13 C12 119.36(13)
C14 C13 H13 120.3
C12 C13 H13 120.3
C13 C14 C15 120.48(13)
C13 C14 H14 119.8
C15 C14 H14 119.8
C14 C15 C10 120.61(13)
C14 C15 H15 119.7
C10 C15 H15 119.7
C9 C16 C17 113.63(12)
C9 C16 H16A 108.8
C17 C16 H16A 108.8
C9 C16 H16B 108.8
C17 C16 H16B 108.8
H16A C16 H16B 107.7
C16 C17 H17A 109.5
C16 C17 H17B 109.5
H17A C17 H17B 109.5
C16 C17 H17C 109.5
H17A C17 H17C 109.5
H17B C17 H17C 109.5

loop_
_geom_bond_atom_site_label_1
_geom_bond_atom_site_label_2
_geom_bond_distance
C1 O1 1.2180(16)
C1 C2 1.494(2)
C1 C9 1.495(2)
C2 C3 1.373(2)
C2 C7 1.4023(18)
C3 C4 1.399(2)
C3 H3 0.9300
C4 C5 1.376(2)
C4 H4 0.9300
C5 C6 1.398(2)
C5 H5 0.9300
C6 C7 1.3780(19)
C6 H6 0.9300
C7 C8 1.494(2)
C8 C9 1.3560(19)
C8 C10 1.4789(18)
C9 C16 1.494(2)
C10 C11 1.388(2)
C10 C15 1.3889(19)
C11 C12 1.382(2)
C11 H11 0.9300
C12 C13 1.379(2)
C12 H12 0.9300
C13 C14 1.375(2)
C13 H13 0.9300
C14 C15 1.385(2)
C14 H14 0.9300
C15 H15 0.9300
C16 C17 1.522(2)
C16 H16A 0.9700
C16 H16B 0.9700
C17 H17A 0.9600
C17 H17B 0.9600
C17 H17C 0.9600

loop_
_geom_torsion_atom_site_label_1
_geom_torsion_atom_site_label_2
_geom_torsion_atom_site_label_3
_geom_torsion_atom_site_label_4
_geom_torsion
O1 C1 C2 C3 1.3(2)
C9 C1 C2 C3 -178.69(13)
O1 C1 C2 C7 179.97(13)
C9 C1 C2 C7 -0.07(14)
C7 C2 C3 C4 -0.2(2)
C1 C2 C3 C4 178.25(13)
C2 C3 C4 C5 0.1(2)
C3 C4 C5 C6 0.1(2)
C4 C5 C6 C7 -0.3(2)
C5 C6 C7 C2 0.27(19)
C5 C6 C7 C8 -177.92(12)
C3 C2 C7 C6 -0.01(19)
C1 C2 C7 C6 -178.79(11)
C3 C2 C7 C8 178.56(12)
C1 C2 C7 C8 -0.22(14)
C6 C7 C8 C9 178.81(13)
C2 C7 C8 C9 0.46(15)
C6 C7 C8 C10 -1.1(2)
C2 C7 C8 C10 -179.45(11)
C10 C8 C9 C16 -2.7(2)
C7 C8 C9 C16 177.41(13)
C10 C8 C9 C1 179.41(12)
C7 C8 C9 C1 -0.50(14)
O1 C1 C9 C8 -179.68(13)
C2 C1 C9 C8 0.36(14)
O1 C1 C9 C16 2.2(2)
C2 C1 C9 C16 -177.75(11)
C9 C8 C10 C11 -57.01(19)
C7 C8 C10 C11 122.89(14)
C9 C8 C10 C15 123.12(16)
C7 C8 C10 C15 -56.98(18)
C15 C10 C11 C12 -0.8(2)
C8 C10 C11 C12 179.33(13)
C10 C11 C12 C13 -0.2(2)
C11 C12 C13 C14 0.4(2)
C12 C13 C14 C15 0.4(2)
C13 C14 C15 C10 -1.4(2)
C11 C10 C15 C14 1.6(2)
C8 C10 C15 C14 -178.52(13)
C8 C9 C16 C17 109.87(17)
C1 C9 C16 C17 -72.48(18)
